data_2101375
loop_
_publ_author_name
'Tazi, M.'
'Meinnel, J.'
'Sanquer, M.'
'Nusimovici, M.'
'Tonnard, F.'
'Carrie, R.'

_publ_section_title
;
 Structure of 1,3,5-trichloro-2,4,6-trimethylbenzene at 150 and 297 K,
 molecular motion and reorientation
;
_journal_issue 5
_journal_name_full 'Acta Crystallographica Section B'
_journal_page_first 838
_journal_page_last 847
_journal_paper_doi 10.1107/S0108768194014394
_journal_volume 51
_journal_year 1995
_chemical_formula_sum 'C9 H9 Cl3'
_chemical_formula_weight 223.53
_space_group_IT_number 2
_space_group_name_Hall '-P 1'
_space_group_name_H-M_alt 'P -1'
_symmetry_cell_setting triclinic
_symmetry_space_group_name_Hall '-P 1'
_symmetry_space_group_name_H-M 'P -1'
_cell_angle_alpha 59.74(3)
_cell_angle_beta 66.51(5)
_cell_angle_gamma 73.06(4)
_cell_formula_units_Z 2
_cell_length_a 7.738(6)
_cell_length_b 8.842(4)
_cell_length_c 8.880(3)
_cell_volume 478.1(5)
_diffrn_radiation_type Mo
_diffrn_radiation_wavelength 0.71073
_exptl_absorpt_coefficient_mu 0.9025
_exptl_crystal_density_diffrn 1.553
_exptl_crystal_F_000 228
_cod_data_source_file pa0298.cif
_cod_data_source_block pa0298b
_cod_original_cell_volume 478.1
_cod_database_code 2101375

loop_
_space_group_symop_id
_space_group_symop_operation_xyz
1 x,y,z
2 -x,-y,-z

loop_
_atom_site_label
_atom_site_fract_x
_atom_site_fract_y
_atom_site_fract_z
_atom_site_U_iso_or_equiv
C1 .2624(4) -.1099(3) -.0704(3) ?
C2 .2601(4) -.1841(3) .1112(3) ?
C3 .2473(4) -.0643(4) .1741(3) ?
C4 .2357(4) .1161(3) .0710(3) ?
C5 .2417(4) .1773(3) -.1091(4) ?
C6 .2553(4) .0698(4) -.1861(3) ?
Cl1 .28010(10) -.25320(10) -.15770(10) ?
Cl3 .24100(10) -.14860(10) .40140(10) ?
Cl5 .23190(10) .40400(10) -.24830(10) ?
C22 .2699(5) -.3786(4) .2296(4) ?
C44 .2227(5) .2400(4) .1464(4) ?
C66 .2586(5) .1423(4) -.3815(4) ?
H2a .316(4) -.414(3) .319(3) 4
H2b .190(4) -.421(3) .277(4) 4
H2c .353(4) -.438(3) .167(3) 4
H4a .167(4) .333(4) .099(4) 4
H4b .130(4) .235(3) .228(4) 4
H4c .335(4) .253(3) .154(4) 4
H6a .357(4) .202(3) -.462(4) 4
H6b .190(4) .230(4) -.414(4) 4
H6c .332(4) .088(4) -.419(4) 4
